data_7030366
loop_
_publ_author_name
'Yan, KaKing'
'Pindwal, Aradhana'
'Ellern, Arkady'
'Sadow, Aaron D.'

_publ_section_title
;
 Direct hydrosilylation by a zirconacycle with \b-hydrogen.
;
_journal_issue 23
_journal_name_full 'Dalton transactions (Cambridge, England : 2003)'
_journal_page_first 8644
_journal_page_last 8653
_journal_paper_doi 10.1039/c4dt00658e
_journal_volume 43
_journal_year 2014
_chemical_formula_sum 'C17 H32 N P Si2 Zr'
_chemical_formula_weight 428.81
_chemical_name_common Sad357
_space_group_IT_number 4
_symmetry_cell_setting monoclinic
_symmetry_space_group_name_Hall 'P 2yb'
_symmetry_space_group_name_H-M 'P 1 21 1'
_atom_sites_solution_hydrogens geom
_atom_sites_solution_primary direct
_atom_sites_solution_secondary difmap
_audit_creation_method 'APEX2 v2013.2-0'
_cell_angle_alpha 90
_cell_angle_beta 97.646(4)
_cell_angle_gamma 90
_cell_formula_units_Z 2
_cell_length_a 9.947(3)
_cell_length_b 8.477(2)
_cell_length_c 12.816(3)
_cell_measurement_reflns_used 7679
_cell_measurement_temperature 173.(2)
_cell_measurement_theta_max 30.3548
_cell_measurement_theta_min 2.4408
_cell_volume 1071.0(5)
_computing_cell_refinement 'SAINT V7.66A (Bruker AXS, 2009)'
_computing_data_collection 'APEX2 Suite (Bruker AXS, 2009)'
_computing_data_reduction 'SAINT V7.66A (Bruker AXS, 2009)'
_computing_molecular_graphics 'XSHELL (Bruker AXS, 2007)'
_computing_publication_material 'APEX2 Suite (Bruker AXS, 2009)'
_computing_structure_refinement 'SHELXL-97 (Sheldrick, 2008)'
_computing_structure_solution 'SHELXS-97 (Sheldrick, 2008)'
_diffrn_ambient_temperature 173.(2)
_diffrn_detector_area_resol_mean 8.3333
_diffrn_measured_fraction_theta_full 1.000
_diffrn_measured_fraction_theta_max 1.000
_diffrn_measurement_device_type ' BRUKER APEX2 CCD Diffractometer'
_diffrn_measurement_method '\w scan'
_diffrn_radiation_type MoK\a
_diffrn_radiation_wavelength 0.71073
_diffrn_reflns_av_R_equivalents 0.0408
_diffrn_reflns_av_sigmaI/netI 0.0492
_diffrn_reflns_limit_h_max 12
_diffrn_reflns_limit_h_min -12
_diffrn_reflns_limit_k_max 10
_diffrn_reflns_limit_k_min -10
_diffrn_reflns_limit_l_max 15
_diffrn_reflns_limit_l_min -16
_diffrn_reflns_number 9483
_diffrn_reflns_theta_full 26.37
_diffrn_reflns_theta_max 26.37
_diffrn_reflns_theta_min 1.60
_exptl_absorpt_coefficient_mu 0.697
_exptl_absorpt_correction_T_max 0.92
_exptl_absorpt_correction_T_min 0.64
_exptl_absorpt_correction_type multi-scan
_exptl_absorpt_process_details 'SADABS V2012/1 (Bruker AXS Inc.)'
_exptl_crystal_colour colourless
_exptl_crystal_density_diffrn 1.330
_exptl_crystal_density_method 'not measured'
_exptl_crystal_description block
_exptl_crystal_F_000 448
_exptl_crystal_size_max 0.26
_exptl_crystal_size_mid 0.12
_exptl_crystal_size_min 0.12
_refine_diff_density_max 1.689
_refine_diff_density_min -1.008
_refine_ls_abs_structure_details 'Flack H D (1983), Acta Cryst. A39, 876-881'
_refine_ls_abs_structure_Flack 0.01(4)
_refine_ls_extinction_method none
_refine_ls_goodness_of_fit_ref 1.067
_refine_ls_hydrogen_treatment mixed
_refine_ls_matrix_type full
_refine_ls_number_parameters 210
_refine_ls_number_reflns 4374
_refine_ls_number_restraints 1
_refine_ls_restrained_S_all 1.067
_refine_ls_R_factor_all 0.0377
_refine_ls_R_factor_gt 0.0369
_refine_ls_shift/su_max 0.012
_refine_ls_shift/su_mean 0.001
_refine_ls_structure_factor_coef Fsqd
_refine_ls_weighting_details 'calc w=1/[\s^2^(Fo^2^)+(0.0694P)^2^+0.1716P] where P=(Fo^2^+2Fc^2^)/3'
_refine_ls_weighting_scheme calc
_refine_ls_wR_factor_gt 0.0999
_refine_ls_wR_factor_ref 0.1009
_reflns_number_gt 4276
_reflns_number_total 4374
_reflns_threshold_expression >2sigma(I)
_cod_data_source_file c4dt00658e1.cif
_cod_data_source_block I
_cod_depositor_comments 'Adding full bibliography for 7030364--7030367.cif.'
_cod_database_code 7030366

loop_
_symmetry_equiv_pos_as_xyz
'x, y, z'
'-x, y+1/2, -z'

loop_
_atom_site_type_symbol
_atom_site_label
_atom_site_fract_x
_atom_site_fract_y
_atom_site_fract_z
_atom_site_U_iso_or_equiv
_atom_site_adp_type
_atom_site_calc_flag
_atom_site_refinement_flags
_atom_site_occupancy
Zr Zr1 0.78184(2) 0.57102(3) 0.790192(19) 0.01689(10) Uani d . 1
P P2 0.88708(9) 0.40658(11) 0.64154(8) 0.0251(2) Uani d . 1
Si Si1 0.44546(10) 0.65955(13) 0.84893(9) 0.0290(2) Uani d . 1
H H99 0.535(10) 0.746(14) 0.949(8) 0.15(4) Uiso d . 1
Si Si2 0.56195(10) 0.43962(12) 0.68426(8) 0.0241(2) Uani d . 1
C C1 0.3309(5) 0.7975(6) 0.7645(5) 0.0547(13) Uani d . 1
H H1A 0.3842 0.8854 0.742 0.082 Uiso calc R 1
H H1B 0.2615 0.8384 0.8049 0.082 Uiso calc R 1
H H1C 0.2871 0.7408 0.7025 0.082 Uiso calc R 1
C C2 0.3331(5) 0.5186(7) 0.9077(4) 0.0527(13) Uani d . 1
H H2A 0.2781 0.4601 0.8514 0.079 Uiso calc R 1
H H2B 0.2734 0.577 0.9489 0.079 Uiso calc R 1
H H2C 0.3887 0.4446 0.9537 0.079 Uiso calc R 1
C C3 0.4880(4) 0.2412(5) 0.7113(4) 0.0404(9) Uani d . 1
H H3A 0.5164 0.2119 0.7849 0.061 Uiso calc R 1
H H3B 0.5202 0.1618 0.665 0.061 Uiso calc R 1
H H3C 0.3887 0.2469 0.6982 0.061 Uiso calc R 1
C C4 0.4657(5) 0.5079(7) 0.5543(3) 0.0454(11) Uani d . 1
H H4A 0.3679 0.5029 0.5579 0.068 Uiso calc R 1
H H4B 0.488 0.4394 0.4975 0.068 Uiso calc R 1
H H4C 0.4913 0.6168 0.5404 0.068 Uiso calc R 1
C C5 0.8559(5) 0.1953(5) 0.6345(4) 0.0430(10) Uani d . 1
H H5A 0.7579 0.1758 0.6225 0.065 Uiso calc R 1
H H5B 0.8947 0.1459 0.7009 0.065 Uiso calc R 1
H H5C 0.8981 0.1503 0.5764 0.065 Uiso calc R 1
C C6 1.0733(4) 0.4061(6) 0.6378(4) 0.0438(11) Uani d . 1
H H6A 1.0925 0.3598 0.5713 0.066 Uiso calc R 1
H H6B 1.1181 0.3436 0.6967 0.066 Uiso calc R 1
H H6C 1.1075 0.5146 0.6434 0.066 Uiso calc R 1
C C7 0.8301(5) 0.4661(6) 0.5051(3) 0.0422(10) Uani d . 1
H H7A 0.8768 0.4024 0.4572 0.063 Uiso calc R 1
H H7B 0.8511 0.5778 0.4961 0.063 Uiso calc R 1
H H7C 0.732 0.4498 0.489 0.063 Uiso calc R 1
C C8 0.8148(5) 0.3115(5) 0.8904(3) 0.0361(9) Uani d . 1
H H8 0.7866 0.2047 0.8625 0.043 Uiso calc R 1
C C9 0.7426(4) 0.4079(6) 0.9521(3) 0.0381(10) Uani d . 1
H H9 0.652 0.3825 0.9737 0.046 Uiso calc R 1
C C10 0.8230(4) 0.5365(5) 0.9873(3) 0.0386(10) Uani d . 1
H H10 0.8015 0.6159 1.0404 0.046 Uiso calc R 1
C C11 0.9502(4) 0.5184(5) 0.9502(3) 0.0365(9) Uani d . 1
H H11 1.0333 0.5825 0.9733 0.044 Uiso calc R 1
C C12 0.9462(4) 0.3817(6) 0.8915(3) 0.0382(10) Uani d . 1
H H12 1.0256 0.3313 0.8644 0.046 Uiso calc R 1
C C13 0.9352(4) 0.8121(5) 0.7998(4) 0.0365(9) Uani d . 1
H H13 1.0253 0.8227 0.8442 0.044 Uiso calc R 1
C C14 0.9140(4) 0.7685(5) 0.6947(4) 0.0341(9) Uani d . 1
H H14 0.9866 0.7418 0.6507 0.041 Uiso calc R 1
C C15 0.7773(4) 0.7917(5) 0.6571(3) 0.0332(8) Uani d . 1
H H15 0.7363 0.7852 0.5816 0.04 Uiso calc R 1
C C16 0.7136(4) 0.8542(5) 0.7392(4) 0.0391(10) Uani d . 1
H H16 0.6198 0.8987 0.7326 0.047 Uiso calc R 1
C C17 0.8102(5) 0.8626(5) 0.8272(4) 0.0401(10) Uani d . 1
H H17 0.7972 0.9152 0.895 0.048 Uiso calc R 1
N N1 0.5602(2) 0.5709(5) 0.7836(2) 0.0239(5) Uani d . 1

loop_
_atom_site_aniso_label
_atom_site_aniso_U_11
_atom_site_aniso_U_22
_atom_site_aniso_U_33
_atom_site_aniso_U_12
_atom_site_aniso_U_13
_atom_site_aniso_U_23
Zr1 0.01957(15) 0.01906(15) 0.01238(15) -0.00058(12) 0.00334(9) 0.00041(11)
P2 0.0281(5) 0.0241(4) 0.0250(5) -0.0024(3) 0.0098(4) -0.0041(4)
Si1 0.0230(5) 0.0370(6) 0.0279(5) 0.0018(4) 0.0069(4) -0.0067(4)
Si2 0.0237(4) 0.0275(5) 0.0211(5) -0.0044(4) 0.0032(3) -0.0043(4)
C1 0.041(2) 0.050(3) 0.075(4) 0.016(2) 0.017(2) 0.016(3)
C2 0.044(2) 0.071(3) 0.048(3) 0.006(2) 0.024(2) 0.014(2)
C3 0.039(2) 0.035(2) 0.050(3) -0.0095(18) 0.0140(18) -0.0080(19)
C4 0.040(2) 0.064(3) 0.030(2) -0.008(2) -0.0067(18) -0.001(2)
C5 0.053(3) 0.0246(19) 0.055(3) -0.0046(18) 0.023(2) -0.0111(19)
C6 0.031(2) 0.054(3) 0.050(3) 0.0006(19) 0.0179(18) -0.015(2)
C7 0.055(3) 0.053(3) 0.0212(19) 0.001(2) 0.0140(17) -0.0056(18)
C8 0.049(2) 0.0274(19) 0.031(2) 0.0008(16) -0.0008(17) 0.0158(16)
C9 0.0326(19) 0.054(3) 0.028(2) -0.0003(18) 0.0079(16) 0.0199(19)
C10 0.048(2) 0.051(3) 0.0154(16) 0.0080(19) 0.0018(14) 0.0042(15)
C11 0.0335(19) 0.049(2) 0.0244(19) -0.0015(16) -0.0055(15) 0.0111(16)
C12 0.035(2) 0.047(2) 0.032(2) 0.0167(18) 0.0026(16) 0.0173(18)
C13 0.033(2) 0.031(2) 0.044(2) -0.0128(16) 0.0004(17) 0.0023(17)
C14 0.040(2) 0.0243(18) 0.042(2) -0.0069(15) 0.0194(18) 0.0057(16)
C15 0.048(2) 0.0256(18) 0.0250(19) -0.0071(16) 0.0031(16) 0.0071(15)
C16 0.037(2) 0.0193(18) 0.063(3) 0.0038(15) 0.0160(19) 0.0097(19)
C17 0.070(3) 0.0221(18) 0.031(2) -0.0088(19) 0.016(2) -0.0040(16)
N1 0.0220(11) 0.0271(12) 0.0229(12) 0.0000(15) 0.0047(9) -0.0016(15)

loop_
_atom_type_symbol
_atom_type_description
_atom_type_scat_dispersion_real
_atom_type_scat_dispersion_imag
_atom_type_scat_source
C C 0.0033 0.0016 'International Tables Vol C Tables 4.2.6.8 and 6.1.1.4'
H H 0.0000 0.0000 'International Tables Vol C Tables 4.2.6.8 and 6.1.1.4'
N N 0.0061 0.0033 'International Tables Vol C Tables 4.2.6.8 and 6.1.1.4'
Si Si 0.0817 0.0704 'International Tables Vol C Tables 4.2.6.8 and 6.1.1.4'
P P 0.1023 0.0942 'International Tables Vol C Tables 4.2.6.8 and 6.1.1.4'
Zr Zr -2.9673 0.5597 'International Tables Vol C Tables 4.2.6.8 and 6.1.1.4'

loop_
_geom_angle_atom_site_label_1
_geom_angle_atom_site_label_2
_geom_angle_atom_site_label_3
_geom_angle
N1 Zr1 C11 126.09(12)
N1 Zr1 C10 93.82(12)
C11 Zr1 C10 32.75(14)
N1 Zr1 C12 126.71(14)
C11 Zr1 C12 31.81(15)
C10 Zr1 C12 53.35(14)
N1 Zr1 C17 95.41(16)
C11 Zr1 C17 88.55(16)
C10 Zr1 C17 85.78(15)
C12 Zr1 C17 118.51(16)
N1 Zr1 C15 92.69(14)
C11 Zr1 C15 129.27(14)
C10 Zr1 C15 138.40(14)
C12 Zr1 C15 140.35(15)
C17 Zr1 C15 52.70(14)
N1 Zr1 C14 124.28(14)
C11 Zr1 C14 100.30(14)
C10 Zr1 C14 122.24(15)
C12 Zr1 C14 109.01(15)
C17 Zr1 C14 52.66(14)
C15 Zr1 C14 31.93(14)
N1 Zr1 C13 126.52(15)
C11 Zr1 C13 76.84(14)
C10 Zr1 C13 91.63(15)
C12 Zr1 C13 98.22(15)
C17 Zr1 C13 32.13(15)
C15 Zr1 C13 52.75(14)
C14 Zr1 C13 31.63(14)
N1 Zr1 C8 94.59(14)
C11 Zr1 C8 53.64(14)
C10 Zr1 C8 53.24(15)
C12 Zr1 C8 32.86(15)
C17 Zr1 C8 138.34(16)
C15 Zr1 C8 165.73(15)
C14 Zr1 C8 140.54(14)
C13 Zr1 C8 129.32(14)
N1 Zr1 C16 76.09(14)
C11 Zr1 C16 120.10(16)
C10 Zr1 C16 111.56(16)
C12 Zr1 C16 149.39(16)
C17 Zr1 C16 31.57(17)
C15 Zr1 C16 32.02(15)
C14 Zr1 C16 52.74(14)
C13 Zr1 C16 52.75(14)
C8 Zr1 C16 162.24(16)
N1 Zr1 C9 76.73(12)
C11 Zr1 C9 53.16(14)
C10 Zr1 C9 31.72(15)
C12 Zr1 C9 53.07(14)
C17 Zr1 C9 113.62(15)
C15 Zr1 C9 162.43(15)
C14 Zr1 C9 152.70(14)
C13 Zr1 C9 123.27(14)
C8 Zr1 C9 31.78(15)
C16 Zr1 C9 130.47(16)
N1 Zr1 Si2 39.37(9)
C11 Zr1 Si2 139.18(10)
C10 Zr1 Si2 118.39(11)
C12 Zr1 Si2 115.37(12)
C17 Zr1 Si2 124.71(12)
C15 Zr1 Si2 91.48(10)
C14 Zr1 Si2 118.22(11)
C13 Zr1 Si2 143.92(10)
C8 Zr1 Si2 86.42(10)
C16 Zr1 Si2 95.20(11)
C9 Zr1 Si2 89.07(10)
C5 P2 C7 101.2(2)
C5 P2 C6 99.3(2)
C7 P2 C6 99.1(2)
C5 P2 Zr1 117.82(16)
C7 P2 Zr1 115.69(15)
C6 P2 Zr1 120.24(15)
N1 Si1 C2 113.5(2)
N1 Si1 C1 113.1(2)
C2 Si1 C1 106.4(2)
N1 Si1 H99 105.(4)
C2 Si1 H99 105.(4)
C1 Si1 H99 114.(4)
N1 Si2 C3 113.84(19)
N1 Si2 C4 113.9(2)
C3 Si2 C4 105.7(2)
N1 Si2 Zr1 55.31(9)
C3 Si2 Zr1 126.42(15)
C4 Si2 Zr1 127.21(16)
Si1 C1 H1A 109.5
Si1 C1 H1B 109.5
H1A C1 H1B 109.5
Si1 C1 H1C 109.5
H1A C1 H1C 109.5
H1B C1 H1C 109.5
Si1 C2 H2A 109.5
Si1 C2 H2B 109.5
H2A C2 H2B 109.5
Si1 C2 H2C 109.5
H2A C2 H2C 109.5
H2B C2 H2C 109.5
Si2 C3 H3A 109.5
Si2 C3 H3B 109.5
H3A C3 H3B 109.5
Si2 C3 H3C 109.5
H3A C3 H3C 109.5
H3B C3 H3C 109.5
Si2 C4 H4A 109.5
Si2 C4 H4B 109.5
H4A C4 H4B 109.5
Si2 C4 H4C 109.5
H4A C4 H4C 109.5
H4B C4 H4C 109.5
P2 C5 H5A 109.5
P2 C5 H5B 109.5
H5A C5 H5B 109.5
P2 C5 H5C 109.5
H5A C5 H5C 109.5
H5B C5 H5C 109.5
P2 C6 H6A 109.5
P2 C6 H6B 109.5
H6A C6 H6B 109.5
P2 C6 H6C 109.5
H6A C6 H6C 109.5
H6B C6 H6C 109.5
P2 C7 H7A 109.5
P2 C7 H7B 109.5
H7A C7 H7B 109.5
P2 C7 H7C 109.5
H7A C7 H7C 109.5
H7B C7 H7C 109.5
C9 C8 C12 106.7(4)
C9 C8 Zr1 74.9(2)
C12 C8 Zr1 72.7(2)
C9 C8 H8 126.2
C12 C8 H8 126.2
Zr1 C8 H8 126.2
C10 C9 C8 108.9(4)
C10 C9 Zr1 72.4(2)
C8 C9 Zr1 73.3(2)
C10 C9 H9 125.4
C8 C9 H9 125.4
Zr1 C9 H9 125.4
C9 C10 C11 107.9(4)
C9 C10 Zr1 75.9(2)
C11 C10 Zr1 73.1(2)
C9 C10 H10 125.6
C11 C10 H10 125.6
Zr1 C10 H10 125.6
C12 C11 C10 108.1(4)
C12 C11 Zr1 74.7(2)
C10 C11 Zr1 74.1(2)
C12 C11 H11 125.5
C10 C11 H11 125.5
Zr1 C11 H11 125.5
C11 C12 C8 108.3(4)
C11 C12 Zr1 73.5(2)
C8 C12 Zr1 74.4(2)
C11 C12 H12 125.5
C8 C12 H12 125.5
Zr1 C12 H12 125.5
C14 C13 C17 107.4(4)
C14 C13 Zr1 74.1(2)
C17 C13 Zr1 73.2(2)
C14 C13 H13 125.9
C17 C13 H13 125.9
Zr1 C13 H13 125.9
C13 C14 C15 108.3(4)
C13 C14 Zr1 74.3(2)
C15 C14 Zr1 73.5(2)
C13 C14 H14 125.5
C15 C14 H14 125.5
Zr1 C14 H14 125.5
C14 C15 C16 108.1(4)
C14 C15 Zr1 74.6(2)
C16 C15 Zr1 75.1(2)
C14 C15 H15 125.4
C16 C15 H15 125.4
Zr1 C15 H15 125.4
C17 C16 C15 107.3(4)
C17 C16 Zr1 73.0(2)
C15 C16 Zr1 72.9(2)
C17 C16 H16 126.1
C15 C16 H16 126.1
Zr1 C16 H16 126.1
C16 C17 C13 108.8(4)
C16 C17 Zr1 75.4(2)
C13 C17 Zr1 74.6(2)
C16 C17 H17 125.1
C13 C17 H17 125.1
Zr1 C17 H17 125.1
Si1 N1 Si2 138.11(17)
Si1 N1 Zr1 136.58(18)
Si2 N1 Zr1 85.31(12)

loop_
_geom_bond_atom_site_label_1
_geom_bond_atom_site_label_2
_geom_bond_distance
Zr1 N1 2.195(2)
Zr1 C11 2.509(4)
Zr1 C10 2.522(4)
Zr1 C12 2.524(4)
Zr1 C17 2.526(4)
Zr1 C15 2.528(4)
Zr1 C14 2.541(4)
Zr1 C13 2.543(4)
Zr1 C8 2.547(4)
Zr1 C16 2.556(4)
Zr1 C9 2.566(4)
Zr1 Si2 2.6604(10)
P2 C5 1.818(4)
P2 C7 1.836(4)
P2 C6 1.860(4)
Si1 N1 1.680(3)
Si1 C2 1.862(5)
Si1 C1 1.873(5)
Si1 H99 1.63(10)
Si2 N1 1.693(3)
Si2 C3 1.887(4)
Si2 C4 1.898(4)
C1 H1A 0.98
C1 H1B 0.98
C1 H1C 0.98
C2 H2A 0.98
C2 H2B 0.98
C2 H2C 0.98
C3 H3A 0.98
C3 H3B 0.98
C3 H3C 0.98
C4 H4A 0.98
C4 H4B 0.98
C4 H4C 0.98
C5 H5A 0.98
C5 H5B 0.98
C5 H5C 0.98
C6 H6A 0.98
C6 H6B 0.98
C6 H6C 0.98
C7 H7A 0.98
C7 H7B 0.98
C7 H7C 0.98
C8 C9 1.400(7)
C8 C12 1.434(6)
C8 H8 1.0
C9 C10 1.391(7)
C9 H9 1.0
C10 C11 1.418(6)
C10 H10 1.0
C11 C12 1.379(7)
C11 H11 1.0
C12 H12 1.0
C13 C14 1.386(6)
C13 C17 1.403(7)
C13 H13 1.0
C14 C15 1.395(6)
C14 H14 1.0
C15 C16 1.403(7)
C15 H15 1.0
C16 C17 1.383(7)
C16 H16 1.0
C17 H17 1.0
